data_4515633
loop_
_publ_author_name
'Nicholls, Rachel L.'
'McManus, James A.'
'Rayner, Christopher M.'
'Morales-Serna, Jos\'e A.'
'White, Andrew J. P.'
'Nguyen, Bao N.'

_publ_section_title
;
 Guanidine-Catalyzed Reductive Amination of Carbon Dioxide with Silanes:
 Switching between Pathways and Suppressing Catalyst Deactivation
;
_journal_issue 4
_journal_name_full 'ACS Catalysis'
_journal_page_first 3678
_journal_paper_doi 10.1021/acscatal.7b04108
_journal_volume 8
_journal_year 2018
_chemical_formula_moiety 'C13 H12 N2 S, C5 H8 N O3, C5 H14 N3'
_chemical_formula_sum 'C23 H34 N6 O3 S'
_chemical_formula_weight 474.62
_space_group_crystal_system monoclinic
_space_group_IT_number 4
_space_group_name_Hall 'P 2yb'
_space_group_name_H-M_alt 'P 1 21 1'
_atom_sites_solution_hydrogens mixed
_audit_creation_method SHELXL-2014/7
_cell_angle_alpha 90
_cell_angle_beta 95.835(2)
_cell_angle_gamma 90
_cell_formula_units_Z 2
_cell_length_a 9.2161(2)
_cell_length_b 12.7576(3)
_cell_length_c 10.9094(2)
_cell_measurement_reflns_used 4525
_cell_measurement_temperature 173(2)
_cell_measurement_theta_max 32.6367
_cell_measurement_theta_min 3.1814
_cell_volume 1276.03(5)
_computing_cell_refinement 'CrysAlis RED, Oxford Diffraction Ltd'
_computing_data_collection 'CrysAlis CCD, Oxford Diffraction Ltd'
_computing_data_reduction 'CrysAlis RED, Oxford Diffraction Ltd'
_computing_molecular_graphics 'Bruker SHELXTL'
_computing_publication_material 'CIFTAB-2014 (Sheldrick, 2014)'
_computing_structure_refinement 'SHELXL-2014/7 (Sheldrick, 2014)'
_computing_structure_solution 'Bruker SHELXTL'
_diffrn_ambient_temperature 173(2)
_diffrn_detector_area_resol_mean 15.9825
_diffrn_measured_fraction_theta_full 0.998
_diffrn_measured_fraction_theta_max 0.925
_diffrn_measurement_device_type 'OD Xcalibur 3'
_diffrn_measurement_method 'omega scans'
_diffrn_radiation_type MoK\a
_diffrn_radiation_wavelength 0.71073
_diffrn_reflns_av_R_equivalents 0.0220
_diffrn_reflns_av_unetI/netI 0.0348
_diffrn_reflns_Laue_measured_fraction_full 0.998
_diffrn_reflns_Laue_measured_fraction_max 0.925
_diffrn_reflns_limit_h_max 13
_diffrn_reflns_limit_h_min -13
_diffrn_reflns_limit_k_max 19
_diffrn_reflns_limit_k_min -16
_diffrn_reflns_limit_l_max 16
_diffrn_reflns_limit_l_min -14
_diffrn_reflns_number 14420
_diffrn_reflns_point_group_measured_fraction_full 0.998
_diffrn_reflns_point_group_measured_fraction_max 0.926
_diffrn_reflns_theta_full 25.242
_diffrn_reflns_theta_max 32.711
_diffrn_reflns_theta_min 3.188
_exptl_absorpt_coefficient_mu 0.162
_exptl_absorpt_correction_T_max 0.993
_exptl_absorpt_correction_T_min 0.960
_exptl_absorpt_correction_type analytical
_exptl_absorpt_process_details
; 
CrysAlisPro, Agilent Technologies, 
Version 1.171.35.21 (release 20-01-2012 CrysAlis171 .NET) 
(compiled Jan 23 2012,18:06:46) 
Analytical numeric absorption correction using a multifaceted crystal 
model based on expressions derived by R.C. Clark & J.S. Reid. 
(Clark, R. C. & Reid, J. S. (1995). Acta Cryst. A51, 887-897) 
;
_exptl_crystal_colour Colourless
_exptl_crystal_density_diffrn 1.235
_exptl_crystal_description needles
_exptl_crystal_F_000 508
_exptl_crystal_size_max 0.39
_exptl_crystal_size_mid 0.07
_exptl_crystal_size_min 0.05
_refine_diff_density_max 0.321
_refine_diff_density_min -0.391
_refine_diff_density_rms 0.039
_refine_ls_abs_structure_details
; 
 Refined as an inversion twin. 
;
_refine_ls_abs_structure_Flack 0.21(7)
_refine_ls_extinction_method none
_refine_ls_goodness_of_fit_ref 1.029
_refine_ls_hydrogen_treatment mixed
_refine_ls_matrix_type full
_refine_ls_number_parameters 319
_refine_ls_number_reflns 7060
_refine_ls_number_restraints 5
_refine_ls_restrained_S_all 1.029
_refine_ls_R_factor_all 0.0480
_refine_ls_R_factor_gt 0.0375
_refine_ls_shift/su_max 0.002
_refine_ls_shift/su_mean 0.000
_refine_ls_structure_factor_coef Fsqd
_refine_ls_weighting_details 'w=1/[\s^2^(Fo^2^)+(0.0403P)^2^+0.1240P] where P=(Fo^2^+2Fc^2^)/3'
_refine_ls_weighting_scheme calc
_refine_ls_wR_factor_gt 0.0821
_refine_ls_wR_factor_ref 0.0868
_reflns_Friedel_coverage 0.927
_reflns_Friedel_fraction_full 0.999
_reflns_Friedel_fraction_max 0.927
_reflns_number_gt 6099
_reflns_number_total 7060
_reflns_threshold_expression 'I > 2\s(I)'
_cod_data_source_file cs7b04108_si_002.cif
_cod_data_source_block carbamate-DPTU-TMG
_cod_original_sg_symbol_H-M 'P 21'
_cod_database_code 4515633
_shelx_shelxl_version_number 2014/7
_shelx_space_group_comment
; 
The symmetry employed for this shelxl refinement is uniquely defined 
by the following loop, which should always be used as a source of 
symmetry information in preference to the above space-group names. 
They are only intended as comments. 
;

loop_
_space_group_symop_operation_xyz
'x, y, z'
'-x, y+1/2, -z'

loop_
_atom_site_label
_atom_site_type_symbol
_atom_site_fract_x
_atom_site_fract_y
_atom_site_fract_z
_atom_site_U_iso_or_equiv
_atom_site_adp_type
_atom_site_occupancy
_atom_site_site_symmetry_order
_atom_site_calc_flag
_atom_site_refinement_flags_posn
_atom_site_refinement_flags_adp
C1 C 0.6707(2) 0.62620(19) 0.28888(16) 0.0233(3) Uani 1 1 d . .
S1 S 0.79715(6) 0.64604(13) 0.19105(5) 0.04404(16) Uani 1 1 d . .
N2 N 0.68456(16) 0.55237(17) 0.37864(14) 0.0239(3) Uani 1 1 d D .
H2 H 0.6048(5) 0.5394(12) 0.4175(6) 0.027(6) Uiso 1 1 d D .
C3 C 0.80441(19) 0.48596(19) 0.41353(15) 0.0214(3) Uani 1 1 d . .
C4 C 0.7737(2) 0.3841(2) 0.44759(19) 0.0303(4) Uani 1 1 d . .
H4A H 0.6753 0.3610 0.4433 0.036 Uiso 1 1 calc R U
C5 C 0.8852(2) 0.3159(2) 0.4876(2) 0.0367(5) Uani 1 1 d . .
H5A H 0.8630 0.2461 0.5095 0.044 Uiso 1 1 calc R U
C6 C 1.0287(2) 0.3487(2) 0.4960(2) 0.0337(5) Uani 1 1 d . .
H6A H 1.1053 0.3019 0.5236 0.040 Uiso 1 1 calc R U
C7 C 1.0595(2) 0.4505(2) 0.46388(18) 0.0294(4) Uani 1 1 d . .
H7A H 1.1580 0.4734 0.4699 0.035 Uiso 1 1 calc R U
C8 C 0.9488(2) 0.51977(19) 0.42293(17) 0.0254(4) Uani 1 1 d . .
H8A H 0.9714 0.5896 0.4015 0.031 Uiso 1 1 calc R U
N9 N 0.54374(17) 0.67979(17) 0.29023(13) 0.0254(3) Uani 1 1 d D .
H9 H 0.5034(7) 0.6734(15) 0.3616(4) 0.026(5) Uiso 1 1 d D .
C10 C 0.4680(2) 0.74702(19) 0.20316(17) 0.0258(4) Uani 1 1 d . .
C11 C 0.5048(2) 0.7661(2) 0.08422(18) 0.0324(4) Uani 1 1 d . .
H11A H 0.5853 0.7309 0.0548 0.039 Uiso 1 1 calc R U
C12 C 0.4228(3) 0.8369(2) 0.0091(2) 0.0396(5) Uani 1 1 d . .
H12A H 0.4504 0.8516 -0.0707 0.048 Uiso 1 1 calc R U
C13 C 0.3026(3) 0.8864(2) 0.0475(2) 0.0449(6) Uani 1 1 d . .
H13A H 0.2479 0.9348 -0.0049 0.054 Uiso 1 1 calc R U
C14 C 0.2630(3) 0.8645(2) 0.1638(3) 0.0467(6) Uani 1 1 d . .
H14A H 0.1788 0.8966 0.1908 0.056 Uiso 1 1 calc R U
C15 C 0.3454(2) 0.7959(2) 0.2413(2) 0.0357(5) Uani 1 1 d . .
H15A H 0.3177 0.7822 0.3213 0.043 Uiso 1 1 calc R U
N21 N 0.35282(17) 0.57137(17) 0.66928(14) 0.0240(3) Uani 1 1 d . .
C22 C 0.3376(2) 0.4686(2) 0.72407(18) 0.0302(4) Uani 1 1 d . .
H22A H 0.4229 0.4542 0.7844 0.036 Uiso 1 1 calc R U
H22B H 0.3336 0.4141 0.6593 0.036 Uiso 1 1 calc R U
C23 C 0.1989(3) 0.4655(2) 0.7882(2) 0.0384(5) Uani 1 1 d . .
H23A H 0.1133 0.4733 0.7262 0.046 Uiso 1 1 calc R U
H23B H 0.1913 0.3966 0.8290 0.046 Uiso 1 1 calc R U
O24 O 0.19755(19) 0.54703(18) 0.87789(14) 0.0416(4) Uani 1 1 d . .
C25 C 0.2097(2) 0.6463(2) 0.82160(19) 0.0354(4) Uani 1 1 d . .
H25A H 0.2088 0.7017 0.8851 0.042 Uiso 1 1 calc R U
H25B H 0.1241 0.6574 0.7604 0.042 Uiso 1 1 calc R U
C26 C 0.3479(2) 0.6560(2) 0.75796(17) 0.0294(4) Uani 1 1 d . .
H26A H 0.3494 0.7244 0.7153 0.035 Uiso 1 1 calc R U
H26B H 0.4343 0.6523 0.8197 0.035 Uiso 1 1 calc R U
C27 C 0.41525(18) 0.58466(18) 0.56118(15) 0.0194(3) Uani 1 1 d . .
O28 O 0.43756(14) 0.50396(16) 0.49841(12) 0.0255(3) Uani 1 1 d . .
O29 O 0.44473(14) 0.67700(16) 0.52872(12) 0.0252(3) Uani 1 1 d . .
C31 C 0.73843(19) 0.8134(2) 0.73754(16) 0.0228(3) Uani 1 1 d . .
N31 N 0.63713(17) 0.82628(2) 0.64375(14) 0.0255(3) Uani 1 1 d D .
H31A H 0.5824(8) 0.7733(4) 0.6097(9) 0.030(6) Uiso 1 1 d D .
H31B H 0.622(2) 0.8876(3) 0.6038(7) 0.037(6) Uiso 1 1 d D .
N32 N 0.79163(19) 0.71692(18) 0.76567(14) 0.0264(3) Uani 1 1 d . .
C33 C 0.7759(2) 0.6319(2) 0.67610(19) 0.0314(4) Uani 1 1 d . .
H33A H 0.7629 0.6612 0.5927 0.047 Uiso 1 1 calc R U
H33B H 0.6907 0.5893 0.6903 0.047 Uiso 1 1 calc R U
H33C H 0.8636 0.5880 0.6851 0.047 Uiso 1 1 calc R U
C34 C 0.8246(2) 0.6827(2) 0.89313(17) 0.0353(5) Uani 1 1 d . .
H34A H 0.7565 0.6272 0.9113 0.053 Uiso 1 1 calc R U
H34B H 0.8146 0.7422 0.9486 0.053 Uiso 1 1 calc R U
H34C H 0.9247 0.6559 0.9051 0.053 Uiso 1 1 calc R U
N35 N 0.78767(19) 0.89568(18) 0.80572(14) 0.0292(3) Uani 1 1 d . .
C36 C 0.7067(3) 0.9940(2) 0.8029(2) 0.0372(5) Uani 1 1 d . .
H36A H 0.6024 0.9798 0.7837 0.056 Uiso 1 1 calc R U
H36B H 0.7402 1.0401 0.7396 0.056 Uiso 1 1 calc R U
H36C H 0.7232 1.0284 0.8834 0.056 Uiso 1 1 calc R U
C37 C 0.9383(2) 0.9020(2) 0.86318(19) 0.0366(5) Uani 1 1 d . .
H37A H 0.9930 0.8406 0.8395 0.055 Uiso 1 1 calc R U
H37B H 0.9383 0.9037 0.9530 0.055 Uiso 1 1 calc R U
H37C H 0.9842 0.9659 0.8355 0.055 Uiso 1 1 calc R U

loop_
_atom_site_aniso_label
_atom_site_aniso_U_11
_atom_site_aniso_U_22
_atom_site_aniso_U_33
_atom_site_aniso_U_23
_atom_site_aniso_U_13
_atom_site_aniso_U_12
C1 0.0240(8) 0.0243(9) 0.0220(8) -0.0017(6) 0.0045(6) 0.0002(7)
S1 0.0375(3) 0.0622(4) 0.0358(3) 0.0216(3) 0.0201(2) 0.0179(3)
N2 0.0197(7) 0.0249(8) 0.0280(7) 0.0034(6) 0.0076(6) 0.0020(6)
C3 0.0202(8) 0.0247(9) 0.0199(7) -0.0020(6) 0.0045(6) 0.0005(7)
C4 0.0214(9) 0.0279(10) 0.0420(11) 0.0032(8) 0.0051(7) -0.0021(8)
C5 0.0329(11) 0.0273(11) 0.0506(13) 0.0092(9) 0.0085(9) 0.0024(9)
C6 0.0262(10) 0.0373(12) 0.0378(11) 0.0012(8) 0.0043(8) 0.0098(9)
C7 0.0170(8) 0.0414(12) 0.0298(9) -0.0036(8) 0.0027(7) -0.0008(8)
C8 0.0236(9) 0.0273(9) 0.0256(9) -0.0019(7) 0.0039(7) -0.0033(7)
N9 0.0269(8) 0.0251(8) 0.0251(7) 0.0026(6) 0.0069(6) 0.0039(6)
C10 0.0262(9) 0.0202(8) 0.0299(9) -0.0026(7) -0.0020(7) -0.0016(7)
C11 0.0367(11) 0.0333(11) 0.0266(9) -0.0011(8) 0.0000(8) 0.0018(9)
C12 0.0533(14) 0.0322(12) 0.0306(11) 0.0019(8) -0.0088(9) -0.0022(10)
C13 0.0535(15) 0.0291(11) 0.0473(13) -0.0016(9) -0.0189(11) 0.0070(11)
C14 0.0407(13) 0.0386(14) 0.0585(16) -0.0050(10) -0.0063(11) 0.0145(11)
C15 0.0331(11) 0.0326(11) 0.0415(12) -0.0021(8) 0.0035(9) 0.0074(9)
N21 0.0291(8) 0.0198(7) 0.0243(7) -0.0017(5) 0.0086(6) 0.0011(6)
C22 0.0376(11) 0.0243(10) 0.0296(9) 0.0051(7) 0.0078(8) 0.0052(8)
C23 0.0470(13) 0.0343(12) 0.0362(11) 0.0025(8) 0.0163(10) -0.0066(10)
O24 0.0524(10) 0.0462(10) 0.0291(7) -0.0028(6) 0.0188(7) -0.0039(8)
C25 0.0359(10) 0.0372(12) 0.0352(10) -0.0097(9) 0.0135(8) -0.0002(9)
C26 0.0309(9) 0.0295(10) 0.0291(9) -0.0095(7) 0.0087(7) -0.0013(8)
C27 0.0140(7) 0.0219(8) 0.0220(8) -0.0020(6) 0.0006(6) -0.0006(6)
O28 0.0241(6) 0.0227(7) 0.0309(7) -0.0079(5) 0.0084(5) -0.0037(5)
O29 0.0252(6) 0.0212(6) 0.0300(6) -0.0006(5) 0.0078(5) -0.0022(5)
C31 0.0230(8) 0.0237(9) 0.0224(8) 0.0016(6) 0.0055(6) 0.0003(7)
N31 0.0258(8) 0.0193(8) 0.0300(8) 0.0047(6) -0.0029(6) -0.0023(6)
N32 0.0320(9) 0.0252(8) 0.0220(7) 0.0045(6) 0.0029(6) 0.0052(6)
C33 0.0344(10) 0.0232(9) 0.0358(10) -0.0004(7) 0.0001(8) 0.0058(8)
C34 0.0415(11) 0.0406(11) 0.0244(9) 0.0119(8) 0.0059(8) 0.0073(9)
N35 0.0318(9) 0.0282(8) 0.0267(8) -0.0017(6) -0.0007(6) 0.0029(7)
C36 0.0474(14) 0.0294(11) 0.0343(11) -0.0065(8) 0.0012(9) 0.0068(9)
C37 0.0356(11) 0.0407(12) 0.0320(10) -0.0035(9) -0.0044(8) -0.0047(10)

loop_
_atom_type_symbol
_atom_type_description
_atom_type_scat_dispersion_real
_atom_type_scat_dispersion_imag
_atom_type_scat_source
C C 0.0033 0.0016 'International Tables Vol C Tables 4.2.6.8 and 6.1.1.4'
H H 0.0000 0.0000 'International Tables Vol C Tables 4.2.6.8 and 6.1.1.4'
N N 0.0061 0.0033 'International Tables Vol C Tables 4.2.6.8 and 6.1.1.4'
O O 0.0106 0.0060 'International Tables Vol C Tables 4.2.6.8 and 6.1.1.4'
S S 0.1246 0.1234 'International Tables Vol C Tables 4.2.6.8 and 6.1.1.4'

loop_
_geom_angle_atom_site_label_1
_geom_angle_atom_site_label_2
_geom_angle_atom_site_label_3
_geom_angle
N2 C1 N9 111.14(15)
N2 C1 S1 122.94(14)
N9 C1 S1 125.92(14)
C1 N2 C3 128.68(14)
C4 C3 C8 119.29(17)
C4 C3 N2 117.27(16)
C8 C3 N2 123.30(16)
C5 C4 C3 120.53(18)
C6 C5 C4 120.4(2)
C5 C6 C7 119.20(19)
C6 C7 C8 121.12(18)
C7 C8 C3 119.44(18)
C1 N9 C10 131.87(15)
C15 C10 C11 118.81(19)
C15 C10 N9 115.65(17)
C11 C10 N9 125.53(18)
C12 C11 C10 119.5(2)
C13 C12 C11 121.7(2)
C12 C13 C14 118.8(2)
C13 C14 C15 120.4(2)
C14 C15 C10 120.8(2)
C27 N21 C22 122.04(15)
C27 N21 C26 121.57(15)
C22 N21 C26 112.68(15)
N21 C22 C23 109.53(17)
O24 C23 C22 111.22(19)
C25 O24 C23 110.33(15)
O24 C25 C26 112.23(18)
N21 C26 C25 109.15(17)
O28 C27 O29 123.65(15)
O28 C27 N21 118.00(16)
O29 C27 N21 118.34(15)
N31 C31 N35 120.30(17)
N31 C31 N32 120.07(17)
N35 C31 N32 119.63(16)
C31 N32 C33 121.17(16)
C31 N32 C34 121.67(17)
C33 N32 C34 114.42(17)
C31 N35 C36 121.27(17)
C31 N35 C37 122.23(17)
C36 N35 C37 114.95(18)

loop_
_geom_bond_atom_site_label_1
_geom_bond_atom_site_label_2
_geom_bond_distance
C1 N2 1.355(2)
C1 N9 1.356(2)
C1 S1 1.6777(18)
N2 C3 1.413(2)
C3 C4 1.389(3)
C3 C8 1.393(2)
C4 C5 1.382(3)
C5 C6 1.381(3)
C6 C7 1.382(3)
C7 C8 1.389(3)
N9 C10 1.411(2)
C10 C15 1.391(3)
C10 C11 1.396(3)
C11 C12 1.391(3)
C12 C13 1.376(4)
C13 C14 1.385(4)
C14 C15 1.388(3)
N21 C27 1.374(2)
N21 C22 1.453(2)
N21 C26 1.454(2)
C22 C23 1.519(3)
C23 O24 1.430(3)
O24 C25 1.417(3)
C25 C26 1.517(3)
C27 O28 1.265(2)
C27 O29 1.268(2)
C31 N31 1.323(2)
C31 N35 1.339(2)
C31 N32 1.348(2)
N32 C33 1.457(3)
N32 C34 1.459(2)
N35 C36 1.458(3)
N35 C37 1.466(3)

loop_
_geom_hbond_atom_site_label_D
_geom_hbond_atom_site_label_H
_geom_hbond_atom_site_label_A
_geom_hbond_distance_DH
_geom_hbond_distance_HA
_geom_hbond_distance_DA
_geom_hbond_angle_DHA
_geom_hbond_site_symmetry_A
N2 H2 O28 0.9000(1) 1.907(2) 2.8063(19) 176.9(15) .
N9 H9 O29 0.9000(1) 1.954(3) 2.8437(18) 169.3(12) .
N31 H31A O29 0.9000(1) 1.917(2) 2.809(2) 171.2(7) .
N31 H31B O28 0.9000(1) 1.903(3) 2.7929(19) 169.5(14) 2_656
